data_7053489
loop_
_publ_author_name
'Andrews, Philip C.'
'Bull, Steven D.'
'Koutsaplis, Magdaline'

_publ_section_title
;
 Homo- and heteroanionic alkali metal aza-enolate aggregates derived from
 o-methylvalerolactim ether
;
_journal_issue 8
_journal_name_full 'New Journal of Chemistry'
_journal_page_first 1678
_journal_paper_doi 10.1039/c0nj00088d
_journal_volume 34
_journal_year 2010
_chemical_formula_moiety 'C34 H62 Li4 N4 O7 Si'
_chemical_formula_sum 'C34 H62 Li4 N4 O7 Si'
_chemical_formula_weight 694.73
_chemical_name_systematic
;
?
;
_space_group_IT_number 2
_symmetry_cell_setting triclinic
_symmetry_space_group_name_Hall '-P 1'
_symmetry_space_group_name_H-M 'P -1'
_atom_sites_solution_hydrogens geom
_atom_sites_solution_primary direct
_atom_sites_solution_secondary difmap
_audit_creation_method SHELXL-97
_cell_angle_alpha 88.1390(10)
_cell_angle_beta 89.7480(10)
_cell_angle_gamma 77.4630(10)
_cell_formula_units_Z 2
_cell_length_a 10.2332(2)
_cell_length_b 11.2688(2)
_cell_length_c 17.5740(4)
_cell_measurement_temperature 123(2)
_cell_volume 1977.19(7)
_computing_cell_refinement 'DENZO-SMN (Otwinoski & Minor, 1997)'
_computing_data_collection 'Nonius Collect'
_computing_data_reduction 'DENZO-SMN (Otwinoski & Minor, 1997)'
_computing_molecular_graphics 'X-Seed / POV-Ray'
_computing_publication_material 'CIFTAB (Sheldrick, 1997)'
_computing_structure_refinement 'SHELXL-97 (Sheldrick, 1997)'
_computing_structure_solution 'SHELXS-97 (Sheldrick, 1990)'
_diffrn_ambient_temperature 123(2)
_diffrn_measured_fraction_theta_full 0.984
_diffrn_measured_fraction_theta_max 0.984
_diffrn_measurement_device_type 'Nonius Kappa CCD'
_diffrn_measurement_method 'phi and omega scans'
_diffrn_radiation_monochromator graphite
_diffrn_radiation_source 'fine-focus sealed tube'
_diffrn_radiation_type MoK\a
_diffrn_radiation_wavelength 0.71073
_diffrn_reflns_av_R_equivalents 0.0415
_diffrn_reflns_av_sigmaI/netI 0.0505
_diffrn_reflns_limit_h_max 14
_diffrn_reflns_limit_h_min -14
_diffrn_reflns_limit_k_max 15
_diffrn_reflns_limit_k_min -14
_diffrn_reflns_limit_l_max 24
_diffrn_reflns_limit_l_min -24
_diffrn_reflns_number 37027
_diffrn_reflns_theta_full 30.15
_diffrn_reflns_theta_max 30.15
_diffrn_reflns_theta_min 2.32
_diffrn_standards_number 0
_exptl_absorpt_coefficient_mu 0.107
_exptl_absorpt_correction_type none
_exptl_absorpt_process_details none
_exptl_crystal_colour colourless
_exptl_crystal_density_diffrn 1.167
_exptl_crystal_density_method 'not measured'
_exptl_crystal_description prismatic
_exptl_crystal_F_000 752
_exptl_crystal_size_max 0.10
_exptl_crystal_size_mid 0.08
_exptl_crystal_size_min 0.08
_refine_diff_density_max 0.710
_refine_diff_density_min -0.444
_refine_diff_density_rms 0.055
_refine_ls_extinction_method none
_refine_ls_goodness_of_fit_ref 1.032
_refine_ls_hydrogen_treatment constr
_refine_ls_matrix_type full
_refine_ls_number_parameters 457
_refine_ls_number_reflns 11494
_refine_ls_number_restraints 0
_refine_ls_restrained_S_all 1.032
_refine_ls_R_factor_all 0.0855
_refine_ls_R_factor_gt 0.0591
_refine_ls_shift/su_max 0.000
_refine_ls_shift/su_mean 0.000
_refine_ls_structure_factor_coef Fsqd
_refine_ls_weighting_details 'calc w=1/[\s^2^(Fo^2^)+(0.0610P)^2^+1.0000P] where P=(Fo^2^+2Fc^2^)/3'
_refine_ls_weighting_scheme calc
_refine_ls_wR_factor_gt 0.1386
_refine_ls_wR_factor_ref 0.1560
_reflns_number_gt 8310
_reflns_number_total 11494
_reflns_threshold_expression >2sigma(I)
_cod_data_source_file c0nj00088d.txt
_cod_data_source_block cmp1
_cod_original_sg_symbol_H-M P-1
_cod_database_code 7053489

loop_
_symmetry_equiv_pos_as_xyz
'x, y, z'
'-x, -y, -z'

loop_
_atom_site_label
_atom_site_type_symbol
_atom_site_fract_x
_atom_site_fract_y
_atom_site_fract_z
_atom_site_U_iso_or_equiv
_atom_site_adp_type
_atom_site_occupancy
_atom_site_symmetry_multiplicity
_atom_site_calc_flag
_atom_site_refinement_flags
Si1 Si 0.13877(5) 0.76133(4) 0.25257(3) 0.02316(11) Uani 1 1 d .
O1 O 0.39317(13) 1.02853(10) 0.30528(7) 0.0281(3) Uani 1 1 d .
O2 O 0.42746(13) 0.75943(11) 0.09524(7) 0.0285(3) Uani 1 1 d .
O3 O 0.30606(12) 0.53514(10) 0.20599(7) 0.0264(3) Uani 1 1 d .
O4 O 0.48741(12) 0.57607(10) 0.34645(6) 0.0232(2) Uani 1 1 d .
O5 O 0.22623(14) 1.02303(12) 0.12202(8) 0.0350(3) Uani 1 1 d .
O6 O 0.27071(13) 0.85900(10) 0.43959(7) 0.0284(3) Uani 1 1 d .
O7 O 0.28130(12) 0.79742(10) 0.25440(6) 0.0216(2) Uani 1 1 d .
N1 N 0.52012(15) 0.94698(12) 0.20781(8) 0.0246(3) Uani 1 1 d .
N2 N 0.57171(15) 0.64988(12) 0.18109(8) 0.0244(3) Uani 1 1 d .
N3 N 0.14931(14) 0.61218(12) 0.29178(8) 0.0235(3) Uani 1 1 d .
N4 N 0.55286(14) 0.75250(12) 0.35856(8) 0.0221(3) Uani 1 1 d .
C1 C 0.60730(19) 0.96635(16) 0.14429(10) 0.0289(4) Uani 1 1 d .
H1A H 0.5528 1.0189 0.1046 0.035 Uiso 1 1 calc R
H1B H 0.6457 0.8871 0.1216 0.035 Uiso 1 1 calc R
C2 C 0.7207(2) 1.02483(19) 0.16794(12) 0.0373(4) Uani 1 1 d .
H2A H 0.7778 1.0336 0.1234 0.045 Uiso 1 1 calc R
H2B H 0.7769 0.9724 0.2070 0.045 Uiso 1 1 calc R
C3 C 0.6636(2) 1.14917(19) 0.19989(13) 0.0414(5) Uani 1 1 d .
H3A H 0.7340 1.1766 0.2286 0.050 Uiso 1 1 calc R
H3B H 0.6335 1.2088 0.1576 0.050 Uiso 1 1 calc R
C4 C 0.5476(2) 1.14323(16) 0.25151(11) 0.0342(4) Uani 1 1 d .
H4 H 0.5127 1.2092 0.2833 0.041 Uiso 1 1 calc R
C5 C 0.49268(18) 1.04395(14) 0.25278(9) 0.0241(3) Uani 1 1 d .
C6 C 0.3536(3) 1.12149(17) 0.35908(12) 0.0446(6) Uani 1 1 d .
H6A H 0.4294 1.1237 0.3925 0.067 Uiso 1 1 calc R
H6B H 0.2792 1.1043 0.3896 0.067 Uiso 1 1 calc R
H6C H 0.3252 1.2003 0.3321 0.067 Uiso 1 1 calc R
C7 C 0.6799(2) 0.54255(18) 0.19439(11) 0.0347(4) Uani 1 1 d .
H7A H 0.6440 0.4686 0.1882 0.042 Uiso 1 1 calc R
H7B H 0.7116 0.5418 0.2476 0.042 Uiso 1 1 calc R
C8 C 0.7971(2) 0.5380(2) 0.14147(13) 0.0432(5) Uani 1 1 d .
H8A H 0.8683 0.4657 0.1545 0.052 Uiso 1 1 calc R
H8B H 0.8341 0.6114 0.1471 0.052 Uiso 1 1 calc R
C9 C 0.7513(2) 0.53181(19) 0.05959(12) 0.0407(5) Uani 1 1 d .
H9A H 0.8192 0.5523 0.0242 0.049 Uiso 1 1 calc R
H9B H 0.7417 0.4481 0.0496 0.049 Uiso 1 1 calc R
C10 C 0.6192(2) 0.61969(18) 0.04615(11) 0.0348(4) Uani 1 1 d .
H10 H 0.5866 0.6387 -0.0043 0.042 Uiso 1 1 calc R
C11 C 0.54706(18) 0.67137(15) 0.10547(10) 0.0253(3) Uani 1 1 d .
C12 C 0.3761(2) 0.7811(2) 0.01967(11) 0.0400(5) Uani 1 1 d .
H12A H 0.4387 0.8155 -0.0121 0.060 Uiso 1 1 calc R
H12B H 0.2892 0.8385 0.0204 0.060 Uiso 1 1 calc R
H12C H 0.3652 0.7043 -0.0013 0.060 Uiso 1 1 calc R
C13 C 0.07300(18) 0.58058(15) 0.35728(10) 0.0271(4) Uani 1 1 d .
H13A H 0.0246 0.6558 0.3812 0.032 Uiso 1 1 calc R
H13B H 0.1352 0.5326 0.3956 0.032 Uiso 1 1 calc R
C14 C -0.0267(2) 0.50708(18) 0.33253(12) 0.0350(4) Uani 1 1 d .
H14A H -0.0867 0.5534 0.2927 0.042 Uiso 1 1 calc R
H14B H -0.0823 0.4916 0.3765 0.042 Uiso 1 1 calc R
C15 C 0.0485(2) 0.38630(17) 0.30140(12) 0.0363(4) Uani 1 1 d .
H15A H 0.0808 0.3283 0.3443 0.044 Uiso 1 1 calc R
H15B H -0.0131 0.3512 0.2701 0.044 Uiso 1 1 calc R
C16 C 0.16556(19) 0.40424(16) 0.25367(11) 0.0299(4) Uani 1 1 d .
H16 H 0.2138 0.3385 0.2254 0.036 Uiso 1 1 calc R
C17 C 0.20290(17) 0.51065(15) 0.25035(9) 0.0240(3) Uani 1 1 d .
C18 C 0.3507(2) 0.45647(17) 0.14452(11) 0.0330(4) Uani 1 1 d .
H18A H 0.3964 0.3763 0.1649 0.049 Uiso 1 1 calc R
H18B H 0.4129 0.4910 0.1126 0.049 Uiso 1 1 calc R
H18C H 0.2736 0.4482 0.1139 0.049 Uiso 1 1 calc R
C19 C 0.61639(18) 0.82564(14) 0.40819(10) 0.0259(3) Uani 1 1 d .
H19A H 0.5582 0.8494 0.4528 0.031 Uiso 1 1 calc R
H19B H 0.6256 0.9010 0.3801 0.031 Uiso 1 1 calc R
C20 C 0.75355(18) 0.75719(15) 0.43564(11) 0.0290(4) Uani 1 1 d .
H20A H 0.7958 0.8114 0.4659 0.035 Uiso 1 1 calc R
H20B H 0.8116 0.7312 0.3913 0.035 Uiso 1 1 calc R
C21 C 0.74006(19) 0.64607(16) 0.48433(10) 0.0286(4) Uani 1 1 d .
H21A H 0.8286 0.5900 0.4904 0.034 Uiso 1 1 calc R
H21B H 0.7066 0.6716 0.5355 0.034 Uiso 1 1 calc R
C22 C 0.64425(18) 0.58232(15) 0.44665(10) 0.0257(3) Uani 1 1 d .
H22 H 0.6373 0.5034 0.4644 0.031 Uiso 1 1 calc R
C23 C 0.56820(16) 0.63693(14) 0.38767(9) 0.0211(3) Uani 1 1 d .
C24 C 0.5035(2) 0.44827(15) 0.36060(11) 0.0300(4) Uani 1 1 d .
H24A H 0.5970 0.4077 0.3519 0.045 Uiso 1 1 calc R
H24B H 0.4453 0.4164 0.3262 0.045 Uiso 1 1 calc R
H24C H 0.4793 0.4329 0.4135 0.045 Uiso 1 1 calc R
C25 C 0.2717(2) 1.1044(2) 0.06945(15) 0.0501(6) Uani 1 1 d .
H25A H 0.3297 1.0590 0.0301 0.060 Uiso 1 1 calc R
H25B H 0.3224 1.1562 0.0960 0.060 Uiso 1 1 calc R
C26 C 0.1461(3) 1.1797(3) 0.03462(18) 0.0741(9) Uani 1 1 d .
H26A H 0.1593 1.2607 0.0172 0.089 Uiso 1 1 calc R
H26B H 0.1165 1.1386 -0.0090 0.089 Uiso 1 1 calc R
C27 C 0.0485(3) 1.1902(3) 0.09759(19) 0.0754(9) Uani 1 1 d .
H27A H -0.0383 1.1768 0.0792 0.091 Uiso 1 1 calc R
H27B H 0.0338 1.2719 0.1194 0.091 Uiso 1 1 calc R
C28 C 0.1083(3) 1.0940(2) 0.15617(15) 0.0533(6) Uani 1 1 d .
H28A H 0.1317 1.1315 0.2029 0.064 Uiso 1 1 calc R
H28B H 0.0442 1.0423 0.1697 0.064 Uiso 1 1 calc R
C29 C 0.2261(3) 0.94183(19) 0.49912(12) 0.0439(5) Uani 1 1 d .
H29A H 0.1467 1.0041 0.4823 0.053 Uiso 1 1 calc R
H29B H 0.2978 0.9835 0.5134 0.053 Uiso 1 1 calc R
C30 C 0.1906(3) 0.8665(2) 0.56660(12) 0.0477(6) Uani 1 1 d .
H30A H 0.2647 0.8474 0.6041 0.057 Uiso 1 1 calc R
H30B H 0.1084 0.9097 0.5922 0.057 Uiso 1 1 calc R
C31 C 0.1688(2) 0.75303(19) 0.53054(12) 0.0387(5) Uani 1 1 d .
H31A H 0.0778 0.7650 0.5085 0.046 Uiso 1 1 calc R
H31B H 0.1838 0.6830 0.5673 0.046 Uiso 1 1 calc R
C32 C 0.2752(2) 0.73702(16) 0.46929(11) 0.0323(4) Uani 1 1 d .
H32A H 0.3645 0.7004 0.4910 0.039 Uiso 1 1 calc R
H32B H 0.2548 0.6845 0.4289 0.039 Uiso 1 1 calc R
C33 C 0.01456(19) 0.86530(16) 0.31166(11) 0.0316(4) Uani 1 1 d .
H33A H 0.0445 0.8576 0.3648 0.047 Uiso 1 1 calc R
H33B H -0.0728 0.8434 0.3082 0.047 Uiso 1 1 calc R
H33C H 0.0067 0.9494 0.2930 0.047 Uiso 1 1 calc R
C34 C 0.0723(2) 0.76425(17) 0.15359(11) 0.0325(4) Uani 1 1 d .
H34A H 0.0744 0.8426 0.1282 0.049 Uiso 1 1 calc R
H34B H -0.0201 0.7533 0.1554 0.049 Uiso 1 1 calc R
H34C H 0.1277 0.6984 0.1252 0.049 Uiso 1 1 calc R
Li1 Li 0.5886(3) 0.7812(3) 0.24967(16) 0.0259(6) Uani 1 1 d .
Li2 Li 0.4126(3) 0.6471(2) 0.24761(16) 0.0249(6) Uani 1 1 d .
Li3 Li 0.3551(3) 0.8845(3) 0.17515(17) 0.0292(6) Uani 1 1 d .
Li4 Li 0.3644(3) 0.8586(3) 0.33720(16) 0.0257(6) Uani 1 1 d .

loop_
_atom_site_aniso_label
_atom_site_aniso_U_11
_atom_site_aniso_U_22
_atom_site_aniso_U_33
_atom_site_aniso_U_23
_atom_site_aniso_U_13
_atom_site_aniso_U_12
Si1 0.0239(2) 0.0237(2) 0.0218(2) 0.00138(16) -0.00047(18) -0.00511(17)
O1 0.0382(7) 0.0215(5) 0.0236(6) -0.0020(4) 0.0055(5) -0.0044(5)
O2 0.0355(7) 0.0325(6) 0.0181(6) -0.0006(5) -0.0014(5) -0.0083(5)
O3 0.0306(7) 0.0266(6) 0.0247(6) -0.0069(5) 0.0056(5) -0.0113(5)
O4 0.0305(6) 0.0192(5) 0.0211(6) 0.0005(4) -0.0035(5) -0.0082(5)
O5 0.0361(8) 0.0322(7) 0.0344(7) 0.0100(5) 0.0016(6) -0.0044(6)
O6 0.0393(7) 0.0231(6) 0.0229(6) -0.0021(5) 0.0046(5) -0.0068(5)
O7 0.0248(6) 0.0227(5) 0.0183(5) 0.0004(4) 0.0000(4) -0.0072(4)
N1 0.0309(8) 0.0228(6) 0.0220(7) 0.0000(5) 0.0024(6) -0.0097(6)
N2 0.0302(8) 0.0241(7) 0.0195(7) -0.0033(5) 0.0028(6) -0.0070(6)
N3 0.0252(7) 0.0240(6) 0.0215(7) -0.0006(5) 0.0031(6) -0.0058(5)
N4 0.0284(7) 0.0188(6) 0.0194(7) -0.0015(5) -0.0020(5) -0.0058(5)
C1 0.0330(10) 0.0269(8) 0.0276(9) 0.0024(7) 0.0054(7) -0.0089(7)
C2 0.0292(10) 0.0428(11) 0.0419(12) 0.0088(9) 0.0003(8) -0.0135(8)
C3 0.0504(13) 0.0391(10) 0.0425(12) 0.0019(9) -0.0035(10) -0.0268(10)
C4 0.0486(12) 0.0249(8) 0.0323(10) -0.0019(7) -0.0011(9) -0.0149(8)
C5 0.0293(9) 0.0214(7) 0.0213(8) 0.0032(6) -0.0025(7) -0.0049(6)
C6 0.0744(16) 0.0224(9) 0.0331(11) -0.0051(7) 0.0170(10) -0.0016(9)
C7 0.0354(11) 0.0352(9) 0.0315(10) -0.0029(8) 0.0019(8) -0.0030(8)
C8 0.0388(12) 0.0430(11) 0.0466(13) -0.0085(9) 0.0071(10) -0.0054(9)
C9 0.0474(13) 0.0396(10) 0.0343(11) -0.0122(8) 0.0156(9) -0.0059(9)
C10 0.0446(12) 0.0397(10) 0.0220(9) -0.0072(7) 0.0060(8) -0.0129(9)
C11 0.0322(9) 0.0254(8) 0.0208(8) -0.0035(6) 0.0022(7) -0.0115(7)
C12 0.0516(13) 0.0481(11) 0.0207(9) 0.0041(8) -0.0074(9) -0.0123(10)
C13 0.0285(9) 0.0271(8) 0.0254(9) 0.0009(6) 0.0041(7) -0.0057(7)
C14 0.0299(10) 0.0379(10) 0.0397(11) -0.0020(8) 0.0078(8) -0.0131(8)
C15 0.0376(11) 0.0315(9) 0.0434(12) -0.0020(8) 0.0084(9) -0.0153(8)
C16 0.0326(10) 0.0264(8) 0.0321(10) -0.0036(7) 0.0062(8) -0.0092(7)
C17 0.0253(8) 0.0259(8) 0.0211(8) -0.0010(6) -0.0011(6) -0.0063(6)
C18 0.0399(11) 0.0346(9) 0.0280(9) -0.0114(7) 0.0094(8) -0.0147(8)
C19 0.0308(9) 0.0211(7) 0.0257(9) -0.0031(6) -0.0030(7) -0.0051(6)
C20 0.0265(9) 0.0269(8) 0.0341(10) -0.0038(7) -0.0044(7) -0.0066(7)
C21 0.0294(9) 0.0296(8) 0.0254(9) 0.0000(7) -0.0050(7) -0.0034(7)
C22 0.0307(9) 0.0231(7) 0.0234(8) 0.0010(6) -0.0029(7) -0.0060(6)
C23 0.0245(8) 0.0220(7) 0.0169(7) -0.0034(5) 0.0022(6) -0.0052(6)
C24 0.0409(11) 0.0206(8) 0.0302(9) 0.0026(6) -0.0070(8) -0.0107(7)
C25 0.0477(14) 0.0473(12) 0.0549(15) 0.0191(11) 0.0025(11) -0.0123(10)
C26 0.0631(18) 0.0764(19) 0.075(2) 0.0463(16) -0.0116(15) -0.0057(15)
C27 0.0639(19) 0.0611(17) 0.083(2) 0.0251(15) 0.0108(16) 0.0214(14)
C28 0.0622(16) 0.0394(12) 0.0527(15) 0.0046(10) 0.0149(12) 0.0003(11)
C29 0.0612(15) 0.0340(10) 0.0373(12) -0.0115(8) 0.0090(10) -0.0109(10)
C30 0.0644(16) 0.0470(12) 0.0302(11) -0.0082(9) 0.0134(10) -0.0084(11)
C31 0.0387(11) 0.0395(10) 0.0364(11) 0.0040(8) 0.0100(9) -0.0056(8)
C32 0.0380(11) 0.0257(8) 0.0321(10) 0.0013(7) 0.0056(8) -0.0053(7)
C33 0.0303(10) 0.0282(8) 0.0339(10) 0.0037(7) 0.0016(8) -0.0017(7)
C34 0.0326(10) 0.0358(9) 0.0307(10) 0.0051(7) -0.0061(8) -0.0118(8)
Li1 0.0331(16) 0.0236(13) 0.0216(14) -0.0012(10) 0.0009(12) -0.0077(11)
Li2 0.0303(16) 0.0227(13) 0.0229(14) -0.0022(10) 0.0011(12) -0.0079(11)
Li3 0.0348(17) 0.0294(14) 0.0246(15) 0.0034(11) 0.0002(13) -0.0104(12)
Li4 0.0322(16) 0.0229(13) 0.0221(14) -0.0010(10) -0.0017(12) -0.0059(11)

loop_
_atom_type_symbol
_atom_type_description
_atom_type_scat_dispersion_real
_atom_type_scat_dispersion_imag
_atom_type_scat_source
C C 0.0033 0.0016 'International Tables Vol C Tables 4.2.6.8 and 6.1.1.4'
H H 0.0000 0.0000 'International Tables Vol C Tables 4.2.6.8 and 6.1.1.4'
Li Li -0.0003 0.0001 'International Tables Vol C Tables 4.2.6.8 and 6.1.1.4'
N N 0.0061 0.0033 'International Tables Vol C Tables 4.2.6.8 and 6.1.1.4'
O O 0.0106 0.0060 'International Tables Vol C Tables 4.2.6.8 and 6.1.1.4'
Si Si 0.0817 0.0704 'International Tables Vol C Tables 4.2.6.8 and 6.1.1.4'

loop_
_geom_angle_atom_site_label_1
_geom_angle_atom_site_label_2
_geom_angle_atom_site_label_3
_geom_angle
O7 Si1 N3 110.94(7)
O7 Si1 C34 112.03(8)
N3 Si1 C34 107.28(8)
O7 Si1 C33 110.89(8)
N3 Si1 C33 106.33(8)
C34 Si1 C33 109.14(9)
O7 Si1 Li2 41.06(7)
N3 Si1 Li2 74.52(7)
C34 Si1 Li2 106.96(9)
C33 Si1 Li2 141.56(9)
O7 Si1 Li3 29.68(7)
N3 Si1 Li3 131.46(8)
C34 Si1 Li3 83.90(8)
C33 Si1 Li3 114.24(8)
Li2 Si1 Li3 57.22(8)
O7 Si1 Li4 28.32(7)
N3 Si1 Li4 104.80(7)
C34 Si1 Li4 137.51(8)
C33 Si1 Li4 87.34(8)
Li2 Si1 Li4 56.61(8)
Li3 Si1 Li4 53.86(8)
C5 O1 C6 116.88(14)
C5 O1 Li4 121.66(13)
C6 O1 Li4 116.23(14)
C11 O2 C12 117.01(14)
C11 O2 Li3 122.61(13)
C12 O2 Li3 118.31(14)
C17 O3 C18 117.49(13)
C17 O3 Li2 117.18(13)
C18 O3 Li2 123.26(14)
C23 O4 C24 117.79(12)
C23 O4 Li2 119.00(12)
C24 O4 Li2 118.79(13)
C25 O5 C28 105.35(16)
C25 O5 Li3 121.49(16)
C28 O5 Li3 124.69(15)
C29 O6 C32 108.15(14)
C29 O6 Li4 138.34(14)
C32 O6 Li4 111.81(13)
Si1 O7 Li4 128.30(12)
Si1 O7 Li3 126.03(11)
Li4 O7 Li3 96.22(14)
Si1 O7 Li2 105.94(10)
Li4 O7 Li2 96.00(13)
Li3 O7 Li2 96.33(14)
C5 N1 C1 111.53(13)
C5 N1 Li1 121.78(14)
C1 N1 Li1 107.35(14)
C5 N1 Li3 114.51(15)
C1 N1 Li3 113.62(14)
Li1 N1 Li3 85.77(13)
C11 N2 C7 110.94(14)
C11 N2 Li1 121.86(14)
C7 N2 Li1 110.99(14)
C11 N2 Li2 116.51(14)
C7 N2 Li2 112.29(14)
Li1 N2 Li2 81.22(13)
C17 N3 C13 111.28(13)
C17 N3 Si1 121.03(11)
C13 N3 Si1 125.48(11)
C23 N4 C19 110.62(13)
C23 N4 Li1 120.11(13)
C19 N4 Li1 112.33(14)
C23 N4 Li4 120.72(14)
C19 N4 Li4 104.47(13)
Li1 N4 Li4 85.83(13)
N1 C1 C2 113.07(16)
N1 C1 Li1 42.45(10)
C2 C1 Li1 108.78(13)
N1 C1 H1A 109.0
C2 C1 H1A 109.0
Li1 C1 H1A 140.1
N1 C1 H1B 109.0
C2 C1 H1B 109.0
Li1 C1 H1B 71.2
H1A C1 H1B 107.8
C1 C2 C3 109.75(17)
C1 C2 H2A 109.7
C3 C2 H2A 109.7
C1 C2 H2B 109.7
C3 C2 H2B 109.7
H2A C2 H2B 108.2
C4 C3 C2 110.27(15)
C4 C3 H3A 109.6
C2 C3 H3A 109.6
C4 C3 H3B 109.6
C2 C3 H3B 109.6
H3A C3 H3B 108.1
C5 C4 C3 120.16(18)
C5 C4 H4 119.9
C3 C4 H4 119.9
N1 C5 C4 128.63(17)
N1 C5 O1 109.02(13)
C4 C5 O1 122.35(16)
O1 C6 H6A 109.5
O1 C6 H6B 109.5
H6A C6 H6B 109.5
O1 C6 H6C 109.5
H6A C6 H6C 109.5
H6B C6 H6C 109.5
N2 C7 C8 113.42(16)
N2 C7 H7A 108.9
C8 C7 H7A 108.9
N2 C7 H7B 108.9
C8 C7 H7B 108.9
H7A C7 H7B 107.7
C7 C8 C9 109.49(18)
C7 C8 H8A 109.8
C9 C8 H8A 109.8
C7 C8 H8B 109.8
C9 C8 H8B 109.8
H8A C8 H8B 108.2
C10 C9 C8 110.04(16)
C10 C9 H9A 109.7
C8 C9 H9A 109.7
C10 C9 H9B 109.7
C8 C9 H9B 109.7
H9A C9 H9B 108.2
C11 C10 C9 120.22(18)
C11 C10 H10 119.9
C9 C10 H10 119.9
C10 C11 N2 128.63(17)
C10 C11 O2 122.02(16)
N2 C11 O2 109.34(14)
O2 C12 H12A 109.5
O2 C12 H12B 109.5
H12A C12 H12B 109.5
O2 C12 H12C 109.5
H12A C12 H12C 109.5
H12B C12 H12C 109.5
N3 C13 C14 110.51(15)
N3 C13 H13A 109.5
C14 C13 H13A 109.5
N3 C13 H13B 109.5
C14 C13 H13B 109.5
H13A C13 H13B 108.1
C13 C14 C15 109.59(16)
C13 C14 H14A 109.8
C15 C14 H14A 109.8
C13 C14 H14B 109.8
C15 C14 H14B 109.8
H14A C14 H14B 108.2
C16 C15 C14 110.71(15)
C16 C15 H15A 109.5
C14 C15 H15A 109.5
C16 C15 H15B 109.5
C14 C15 H15B 109.5
H15A C15 H15B 108.1
C17 C16 C15 121.28(17)
C17 C16 H16 119.4
C15 C16 H16 119.4
C16 C17 O3 124.57(16)
C16 C17 N3 126.50(16)
O3 C17 N3 108.89(13)
O3 C18 H18A 109.5
O3 C18 H18B 109.5
H18A C18 H18B 109.5
O3 C18 H18C 109.5
H18A C18 H18C 109.5
H18B C18 H18C 109.5
N4 C19 C20 112.09(13)
N4 C19 H19A 109.2
C20 C19 H19A 109.2
N4 C19 H19B 109.2
C20 C19 H19B 109.2
H19A C19 H19B 107.9
C19 C20 C21 109.95(15)
C19 C20 H20A 109.7
C21 C20 H20A 109.7
C19 C20 H20B 109.7
C21 C20 H20B 109.7
H20A C20 H20B 108.2
C22 C21 C20 109.38(14)
C22 C21 H21A 109.8
C20 C21 H21A 109.8
C22 C21 H21B 109.8
C20 C21 H21B 109.8
H21A C21 H21B 108.2
C23 C22 C21 120.08(15)
C23 C22 H22 120.0
C21 C22 H22 120.0
C22 C23 N4 129.29(15)
C22 C23 O4 121.71(14)
N4 C23 O4 108.99(13)
O4 C24 H24A 109.5
O4 C24 H24B 109.5
H24A C24 H24B 109.5
O4 C24 H24C 109.5
H24A C24 H24C 109.5
H24B C24 H24C 109.5
O5 C25 C26 104.49(19)
O5 C25 H25A 110.9
C26 C25 H25A 110.9
O5 C25 H25B 110.9
C26 C25 H25B 110.9
H25A C25 H25B 108.9
C27 C26 C25 103.4(2)
C27 C26 H26A 111.1
C25 C26 H26A 111.1
C27 C26 H26B 111.1
C25 C26 H26B 111.1
H26A C26 H26B 109.0
C26 C27 C28 106.1(2)
C26 C27 H27A 110.5
C28 C27 H27A 110.5
C26 C27 H27B 110.5
C28 C27 H27B 110.5
H27A C27 H27B 108.7
O5 C28 C27 106.0(2)
O5 C28 H28A 110.5
C27 C28 H28A 110.5
O5 C28 H28B 110.5
C27 C28 H28B 110.5
H28A C28 H28B 108.7
O6 C29 C30 106.72(16)
O6 C29 H29A 110.4
C30 C29 H29A 110.4
O6 C29 H29B 110.4
C30 C29 H29B 110.4
H29A C29 H29B 108.6
C31 C30 C29 103.24(17)
C31 C30 H30A 111.1
C29 C30 H30A 111.1
C31 C30 H30B 111.1
C29 C30 H30B 111.1
H30A C30 H30B 109.1
C30 C31 C32 100.68(17)
C30 C31 H31A 111.6
C32 C31 H31A 111.6
C30 C31 H31B 111.6
C32 C31 H31B 111.6
H31A C31 H31B 109.4
O6 C32 C31 104.36(15)
O6 C32 H32A 110.9
C31 C32 H32A 110.9
O6 C32 H32B 110.9
C31 C32 H32B 110.9
H32A C32 H32B 108.9
Si1 C33 H33A 109.5
Si1 C33 H33B 109.5
H33A C33 H33B 109.5
Si1 C33 H33C 109.5
H33A C33 H33C 109.5
H33B C33 H33C 109.5
Si1 C34 H34A 109.5
Si1 C34 H34B 109.5
H34A C34 H34B 109.5
Si1 C34 H34C 109.5
H34A C34 H34C 109.5
H34B C34 H34C 109.5
N1 Li1 N2 114.89(15)
N1 Li1 N4 116.51(16)
N2 Li1 N4 116.06(15)
N1 Li1 Li2 113.04(15)
N2 Li1 Li2 49.91(10)
N4 Li1 Li2 76.27(12)
N1 Li1 Li3 48.48(10)
N2 Li1 Li3 79.09(12)
N4 Li1 Li3 110.17(15)
Li2 Li1 Li3 65.05(11)
N1 Li1 Li4 78.08(12)
N2 Li1 Li4 113.21(15)
N4 Li1 Li4 48.44(10)
Li2 Li1 Li4 64.41(11)
Li3 Li1 Li4 62.61(11)
N1 Li1 C1 30.20(7)
N2 Li1 C1 100.70(12)
N4 Li1 C1 141.68(14)
Li2 Li1 C1 125.69(13)
Li3 Li1 C1 64.97(10)
Li4 Li1 C1 108.25(12)
O7 Li2 O4 114.54(15)
O7 Li2 O3 102.54(15)
O4 Li2 O3 107.40(13)
O7 Li2 N2 116.78(15)
O4 Li2 N2 105.31(15)
O3 Li2 N2 109.95(15)
O7 Li2 Li1 85.71(12)
O4 Li2 Li1 86.99(13)
O3 Li2 Li1 157.94(16)
N2 Li2 Li1 48.88(10)
O7 Li2 Si1 33.00(6)
O4 Li2 Si1 114.11(13)
O3 Li2 Si1 71.30(10)
N2 Li2 Si1 138.28(14)
Li1 Li2 Si1 118.70(12)
O7 Li2 Li4 41.78(9)
O4 Li2 Li4 79.50(11)
O3 Li2 Li4 137.27(16)
N2 Li2 Li4 108.40(13)
Li1 Li2 Li4 60.54(11)
Si1 Li2 Li4 67.71(9)
O7 Li2 Li3 41.78(9)
O4 Li2 Li3 136.12(14)
O3 Li2 Li3 113.46(14)
N2 Li2 Li3 75.43(11)
Li1 Li2 Li3 59.97(11)
Si1 Li2 Li3 67.02(9)
Li4 Li2 Li3 59.85(10)
O7 Li3 O5 116.25(17)
O7 Li3 O2 105.78(14)
O5 Li3 O2 107.43(15)
O7 Li3 N1 114.19(15)
O5 Li3 N1 108.20(14)
O2 Li3 N1 104.04(15)
O7 Li3 Li1 81.70(12)
O5 Li3 Li1 153.96(16)
O2 Li3 Li1 83.48(13)
N1 Li3 Li1 45.75(9)
O7 Li3 Li4 41.72(9)
O5 Li3 Li4 121.27(15)
O2 Li3 Li4 129.43(14)
N1 Li3 Li4 74.38(12)
Li1 Li3 Li4 58.93(11)
O7 Li3 Li2 41.88(9)
O5 Li3 Li2 150.57(16)
O2 Li3 Li2 71.37(11)
N1 Li3 Li2 100.35(13)
Li1 Li3 Li2 54.99(10)
Li4 Li3 Li2 59.78(10)
O7 Li3 Si1 24.29(6)
O5 Li3 Si1 96.87(12)
O2 Li3 Si1 100.05(11)
N1 Li3 Si1 137.64(13)
Li1 Li3 Si1 104.55(11)
Li4 Li3 Si1 63.41(9)
Li2 Li3 Si1 55.77(8)
O7 Li4 O6 115.99(16)
O7 Li4 O1 108.22(14)
O6 Li4 O1 111.93(14)
O7 Li4 N4 110.72(15)
O6 Li4 N4 103.55(13)
O1 Li4 N4 105.94(14)
O7 Li4 Li1 81.54(12)
O6 Li4 Li1 149.26(15)
O1 Li4 Li1 83.15(12)
N4 Li4 Li1 45.73(9)
O7 Li4 Li2 42.22(9)
O6 Li4 Li2 120.53(14)
O1 Li4 Li2 127.09(14)
N4 Li4 Li2 69.08(11)
Li1 Li4 Li2 55.05(10)
O7 Li4 Li3 42.06(9)
O6 Li4 Li3 150.72(16)
O1 Li4 Li3 70.92(11)
N4 Li4 Li3 103.40(14)
Li1 Li4 Li3 58.46(11)
Li2 Li4 Li3 60.37(10)
O7 Li4 Si1 23.38(6)
O6 Li4 Si1 92.82(11)
O1 Li4 Si1 117.88(12)
N4 Li4 Si1 122.77(12)
Li1 Li4 Si1 103.73(11)
Li2 Li4 Si1 55.68(8)
Li3 Li4 Si1 62.73(8)

loop_
_geom_bond_atom_site_label_1
_geom_bond_atom_site_label_2
_geom_bond_distance
Si1 O7 1.5977(12)
Si1 N3 1.7772(14)
Si1 C34 1.8673(19)
Si1 C33 1.8676(19)
Si1 Li2 2.820(3)
Si1 Li3 3.141(3)
Si1 Li4 3.160(3)
O1 C5 1.406(2)
O1 C6 1.426(2)
O1 Li4 2.059(3)
O2 C11 1.406(2)
O2 C12 1.424(2)
O2 Li3 2.043(3)
O3 C17 1.380(2)
O3 C18 1.430(2)
O3 Li2 1.995(3)
O4 C23 1.4009(19)
O4 C24 1.4273(18)
O4 Li2 1.975(3)
O5 C25 1.428(2)
O5 C28 1.436(3)
O5 Li3 2.017(3)
O6 C29 1.431(2)
O6 C32 1.446(2)
O6 Li4 2.035(3)
O7 Li4 1.910(3)
O7 Li3 1.923(3)
O7 Li2 1.927(3)
N1 C5 1.348(2)
N1 C1 1.466(2)
N1 Li1 1.967(3)
N1 Li3 2.056(3)
N2 C11 1.358(2)
N2 C7 1.465(2)
N2 Li1 1.975(3)
N2 Li2 2.006(3)
N3 C17 1.385(2)
N3 C13 1.466(2)
N4 C23 1.3605(19)
N4 C19 1.465(2)
N4 Li1 1.976(3)
N4 Li4 2.065(3)
C1 C2 1.519(3)
C1 Li1 2.782(3)
C1 H1A 0.9900
C1 H1B 0.9900
C2 C3 1.521(3)
C2 H2A 0.9900
C2 H2B 0.9900
C3 C4 1.502(3)
C3 H3A 0.9900
C3 H3B 0.9900
C4 C5 1.357(2)
C4 H4 0.9500
C6 H6A 0.9800
C6 H6B 0.9800
C6 H6C 0.9800
C7 C8 1.507(3)
C7 H7A 0.9900
C7 H7B 0.9900
C8 C9 1.523(3)
C8 H8A 0.9900
C8 H8B 0.9900
C9 C10 1.507(3)
C9 H9A 0.9900
C9 H9B 0.9900
C10 C11 1.348(3)
C10 H10 0.9500
C12 H12A 0.9800
C12 H12B 0.9800
C12 H12C 0.9800
C13 C14 1.520(3)
C13 H13A 0.9900
C13 H13B 0.9900
C14 C15 1.528(3)
C14 H14A 0.9900
C14 H14B 0.9900
C15 C16 1.505(3)
C15 H15A 0.9900
C15 H15B 0.9900
C16 C17 1.335(2)
C16 H16 0.9500
C18 H18A 0.9800
C18 H18B 0.9800
C18 H18C 0.9800
C19 C20 1.520(2)
C19 H19A 0.9900
C19 H19B 0.9900
C20 C21 1.524(2)
C20 H20A 0.9900
C20 H20B 0.9900
C21 C22 1.503(2)
C21 H21A 0.9900
C21 H21B 0.9900
C22 C23 1.348(2)
C22 H22 0.9500
C24 H24A 0.9800
C24 H24B 0.9800
C24 H24C 0.9800
C25 C26 1.498(3)
C25 H25A 0.9900
C25 H25B 0.9900
C26 C27 1.478(4)
C26 H26A 0.9900
C26 H26B 0.9900
C27 C28 1.502(3)
C27 H27A 0.9900
C27 H27B 0.9900
C28 H28A 0.9900
C28 H28B 0.9900
C29 C30 1.524(3)
C29 H29A 0.9900
C29 H29B 0.9900
C30 C31 1.505(3)
C30 H30A 0.9900
C30 H30B 0.9900
C31 C32 1.515(3)
C31 H31A 0.9900
C31 H31B 0.9900
C32 H32A 0.9900
C32 H32B 0.9900
C33 H33A 0.9800
C33 H33B 0.9800
C33 H33C 0.9800
C34 H34A 0.9800
C34 H34B 0.9800
C34 H34C 0.9800
Li1 Li2 2.591(4)
Li1 Li3 2.739(4)
Li1 Li4 2.752(4)
Li2 Li4 2.851(4)
Li2 Li3 2.868(4)
Li3 Li4 2.853(4)
